data_4031243
loop_
_publ_author_name
'Kamenar, B.'
'Grdenic, D.'

_publ_section_title
;
 The crystal structure of potassium chloride trichlorostannite hydrate, K
 Cl K Sn Cl3 H2 O
;
_journal_name_full 'Journal of Inorganic and Nuclear Chemistry'
_journal_page_first 1039
_journal_page_last 1045
_journal_volume 24
_journal_year 1962
_chemical_formula_sum 'Cl4 H2 K2 O Sn'
_chemical_name_systematic 'K2 (Sn Cl3) Cl (H2 O)'
_space_group_IT_number 62
_symmetry_space_group_name_Hall '-P 2c 2ab'
_symmetry_space_group_name_H-M 'P b n m'
_cell_angle_alpha 90
_cell_angle_beta 90
_cell_angle_gamma 90
_cell_formula_units_Z 4
_cell_length_a 8.24
_cell_length_b 12.05
_cell_length_c 9.14
_cell_volume 907.529
_citation_journal_id_ASTM JINCAO
_cod_data_source_file Kamenar_JINCAO_1962_1004.cif
_cod_data_source_block H2Cl4K2O1Sn1
_cod_original_cell_volume 907.5289
_cod_original_sg_symbol_Hall '-P 2ac 2n (z,x,y)'
_cod_original_formula_sum 'H2 Cl4 K2 O1 Sn1'
_cod_database_code 4031243

loop_
_symmetry_equiv_pos_as_xyz
x,y,z
x+1/2,-y+1/2,-z
-x+1/2,y+1/2,-z+1/2
-x,-y,z+1/2
-x,-y,-z
-x-1/2,y-1/2,z
x-1/2,-y-1/2,z-1/2
x,y,-z-1/2

loop_
_atom_site_label
_atom_site_type_symbol
_atom_site_fract_x
_atom_site_fract_y
_atom_site_fract_z
_atom_site_occupancy
_atom_site_U_iso_or_equiv
O1 O-2 0.441 0.04 0.75 1 0.0
Cl3 Cl-1 0.099 0.266 0.75 1 0.0
Cl2 Cl-1 0.207 -0.056 0.448 1 0.0
Sn1 Sn+2 0 -0.012 0.25 1 0.0
Cl1 Cl-1 0.112 0.192 0.25 1 0.0
K1 K+1 0.37 0.185 -0.018 1 0.0
